data_7052813
loop_
_publ_author_name
'Walter, Marc D.'
'White, Peter S.'
'Schauer, Cynthia K.'
'Brookhart, Maurice'

_publ_section_title
;
 The quest for stable \s-methane complexes: computational and experimental
 studies
;
_journal_issue 12
_journal_name_full 'New Journal of Chemistry'
_journal_page_first 2884
_journal_paper_doi 10.1039/c1nj20602h
_journal_volume 35
_journal_year 2011
_chemical_formula_sum 'C71 H99 I2 N4 O4 P4 Rh2'
_chemical_formula_weight 1656.04
_chemical_name_systematic
;
?
;
_space_group_IT_number 2
_symmetry_cell_setting triclinic
_symmetry_space_group_name_Hall '-P 1'
_symmetry_space_group_name_H-M 'P -1'
_atom_sites_solution_hydrogens geom
_atom_sites_solution_primary direct
_atom_sites_solution_secondary difmap
_audit_creation_method SHELXL-97
_cell_angle_alpha 100.145(2)
_cell_angle_beta 102.482(2)
_cell_angle_gamma 110.4030(10)
_cell_formula_units_Z 1
_cell_length_a 11.1948(4)
_cell_length_b 12.7179(5)
_cell_length_c 14.3447(9)
_cell_measurement_reflns_used 9874
_cell_measurement_temperature 100(2)
_cell_measurement_theta_max 69.95
_cell_measurement_theta_min 4.32
_cell_volume 1796.98(15)
_computing_cell_refinement 'Bruker SAINT'
_computing_data_collection 'Bruker APEX2'
_computing_data_reduction 'Bruker SAINT'
_computing_molecular_graphics 'Bruker SHELXTL'
_computing_publication_material 'Bruker SHELXTL'
_computing_structure_refinement 'SHELXL-97 (Sheldrick, 2008)'
_computing_structure_solution 'SHELXS-97 (Sheldrick, 2008)'
_diffrn_ambient_temperature 100(2)
_diffrn_measured_fraction_theta_full 0.962
_diffrn_measured_fraction_theta_max 0.962
_diffrn_measurement_device_type 'Bruker APEX-II CCD'
_diffrn_measurement_method '\f and \w scans'
_diffrn_radiation_monochromator graphite
_diffrn_radiation_source 'fine-focus sealed tube'
_diffrn_radiation_type CuK\a
_diffrn_radiation_wavelength 1.54178
_diffrn_reflns_av_R_equivalents 0.0285
_diffrn_reflns_av_sigmaI/netI 0.0221
_diffrn_reflns_limit_h_max 13
_diffrn_reflns_limit_h_min -13
_diffrn_reflns_limit_k_max 15
_diffrn_reflns_limit_k_min -15
_diffrn_reflns_limit_l_max 14
_diffrn_reflns_limit_l_min -17
_diffrn_reflns_number 29205
_diffrn_reflns_theta_full 70.18
_diffrn_reflns_theta_max 70.18
_diffrn_reflns_theta_min 3.28
_diffrn_standards_number 0
_exptl_absorpt_coefficient_mu 11.679
_exptl_absorpt_correction_T_max 0.3598
_exptl_absorpt_correction_T_min 0.2414
_exptl_absorpt_correction_type analytical
_exptl_absorpt_process_details '(Bruker SADABS, 2008)'
_exptl_crystal_colour purple
_exptl_crystal_density_diffrn 1.530
_exptl_crystal_density_method 'not measured'
_exptl_crystal_description block
_exptl_crystal_F_000 841
_exptl_crystal_size_max 0.17
_exptl_crystal_size_mid 0.11
_exptl_crystal_size_min 0.11
_refine_diff_density_max 1.087
_refine_diff_density_min -0.983
_refine_diff_density_rms 0.085
_refine_ls_extinction_method none
_refine_ls_goodness_of_fit_ref 1.060
_refine_ls_hydrogen_treatment constr
_refine_ls_matrix_type full
_refine_ls_number_parameters 410
_refine_ls_number_reflns 6587
_refine_ls_number_restraints 0
_refine_ls_restrained_S_all 1.060
_refine_ls_R_factor_all 0.0280
_refine_ls_R_factor_gt 0.0274
_refine_ls_shift/su_max 0.001
_refine_ls_shift/su_mean 0.000
_refine_ls_structure_factor_coef Fsqd
_refine_ls_weighting_details 'calc w=1/[\s^2^(Fo^2^)+(0.0416P)^2^+1.8546P] where P=(Fo^2^+2Fc^2^)/3'
_refine_ls_weighting_scheme calc
_refine_ls_wR_factor_gt 0.0699
_refine_ls_wR_factor_ref 0.0704
_reflns_number_gt 6427
_reflns_number_total 6587
_reflns_threshold_expression >2sigma(I)
_cod_data_source_file c1nj20602h.txt
_cod_data_source_block RhI
_cod_depositor_comments
;
The following automatic conversions were performed:

'_symmetry_cell_setting' value 'Triclinic' changed to 'triclinic'
according to /home/saulius/struct/CIF-dictionaries/cif_core.dic
dictionary named 'cif_core.dic' version 2.4.1 from 2010-06-29.

Automatic conversion script
Id: cif_fix_values 1715 2011-07-08 13:25:40Z adriana 
;
_cod_original_sg_symbol_H-M 'P-1 '
_cod_database_code 7052813

loop_
_symmetry_equiv_pos_as_xyz
'x, y, z'
'-x, -y, -z'

loop_
_atom_site_label
_atom_site_type_symbol
_atom_site_fract_x
_atom_site_fract_y
_atom_site_fract_z
_atom_site_U_iso_or_equiv
_atom_site_adp_type
_atom_site_occupancy
_atom_site_symmetry_multiplicity
_atom_site_calc_flag
_atom_site_refinement_flags
C1 C 0.0419(3) 0.6484(3) 0.4396(2) 0.0317(7) Uani 1 1 d .
H1A H 0.1154 0.6585 0.4966 0.048 Uiso 1 1 calc R
H1B H 0.0781 0.6894 0.3937 0.048 Uiso 1 1 calc R
H1C H -0.0083 0.5651 0.4055 0.048 Uiso 1 1 calc R
C2 C -0.1030(3) 0.6372(3) 0.5503(2) 0.0359(7) Uani 1 1 d .
H2A H -0.1598 0.5549 0.5165 0.054 Uiso 1 1 calc R
H2B H -0.1552 0.6744 0.5789 0.054 Uiso 1 1 calc R
H2C H -0.0273 0.6431 0.6034 0.054 Uiso 1 1 calc R
C3 C -0.0512(3) 0.6986(2) 0.47575(18) 0.0195(5) Uani 1 1 d .
C4 C 0.0270(3) 0.8294(2) 0.5255(2) 0.0300(6) Uani 1 1 d .
H4A H -0.0262 0.8594 0.5597 0.045 Uiso 1 1 calc R
H4B H 0.0460 0.8701 0.4749 0.045 Uiso 1 1 calc R
H4C H 0.1112 0.8427 0.5736 0.045 Uiso 1 1 calc R
C5 C -0.3782(3) 0.6916(3) 0.4541(2) 0.0273(6) Uani 1 1 d .
H5A H -0.4490 0.7202 0.4541 0.041 Uiso 1 1 calc R
H5B H -0.3135 0.7215 0.5206 0.041 Uiso 1 1 calc R
H5C H -0.4174 0.6062 0.4355 0.041 Uiso 1 1 calc R
C6 C -0.2381(3) 0.8675(2) 0.4096(2) 0.0271(6) Uani 1 1 d .
H6A H -0.1888 0.8927 0.3632 0.041 Uiso 1 1 calc R
H6B H -0.1760 0.8947 0.4769 0.041 Uiso 1 1 calc R
H6C H -0.3055 0.9004 0.4081 0.041 Uiso 1 1 calc R
C7 C -0.4110(3) 0.6930(3) 0.2763(2) 0.0290(6) Uani 1 1 d .
H7A H -0.4770 0.7268 0.2793 0.043 Uiso 1 1 calc R
H7B H -0.4561 0.6077 0.2565 0.043 Uiso 1 1 calc R
H7C H -0.3661 0.7184 0.2277 0.043 Uiso 1 1 calc R
C8 C -0.3071(3) 0.7341(2) 0.3791(2) 0.0191(5) Uani 1 1 d .
C9 C -0.1207(2) 0.6895(2) 0.20440(18) 0.0145(5) Uani 1 1 d .
C10 C -0.0668(2) 0.7555(2) 0.14345(18) 0.0147(5) Uani 1 1 d .
C11 C 0.0146(2) 0.8834(2) 0.18017(18) 0.0150(5) Uani 1 1 d .
C12 C 0.1167(3) 0.9316(2) 0.27065(19) 0.0188(5) Uani 1 1 d .
H12 H 0.1303 0.8830 0.3114 0.023 Uiso 1 1 calc R
C13 C 0.1979(3) 1.0496(2) 0.3012(2) 0.0221(5) Uani 1 1 d .
H13 H 0.2686 1.0811 0.3619 0.027 Uiso 1 1 calc R
C14 C 0.1766(3) 1.1221(2) 0.2435(2) 0.0212(5) Uani 1 1 d .
H14 H 0.2317 1.2033 0.2650 0.025 Uiso 1 1 calc R
C15 C 0.0744(3) 1.0755(2) 0.1541(2) 0.0222(5) Uani 1 1 d .
H15 H 0.0591 1.1249 0.1147 0.027 Uiso 1 1 calc R
C16 C -0.0058(2) 0.9563(2) 0.12219(19) 0.0187(5) Uani 1 1 d .
H16 H -0.0747 0.9246 0.0606 0.022 Uiso 1 1 calc R
C17 C -0.1557(2) 0.5867(2) 0.01316(18) 0.0153(5) Uani 1 1 d .
C18 C -0.1833(2) 0.5323(2) -0.09393(18) 0.0165(5) Uani 1 1 d .
C19 C -0.2318(2) 0.5831(2) -0.16395(19) 0.0186(5) Uani 1 1 d .
H19 H -0.2455 0.6518 -0.1424 0.022 Uiso 1 1 calc R
C20 C -0.2599(3) 0.5336(2) -0.26453(19) 0.0208(5) Uani 1 1 d .
H20 H -0.2953 0.5673 -0.3117 0.025 Uiso 1 1 calc R
C21 C -0.2367(3) 0.4351(2) -0.29659(19) 0.0218(5) Uani 1 1 d .
H21 H -0.2548 0.4020 -0.3655 0.026 Uiso 1 1 calc R
C22 C -0.1866(3) 0.3852(2) -0.2273(2) 0.0222(5) Uani 1 1 d .
H22 H -0.1693 0.3185 -0.2491 0.027 Uiso 1 1 calc R
C23 C -0.1617(3) 0.4322(2) -0.1264(2) 0.0195(5) Uani 1 1 d .
H23 H -0.1300 0.3962 -0.0797 0.023 Uiso 1 1 calc R
C24 C -0.2007(2) 0.5210(2) 0.07628(18) 0.0151(5) Uani 1 1 d .
C25 C -0.2341(4) 0.1700(4) 0.0303(2) 0.0456(10) Uani 1 1 d .
H25A H -0.1672 0.1368 0.0429 0.068 Uiso 1 1 calc R
H25B H -0.2104 0.2242 -0.0101 0.068 Uiso 1 1 calc R
H25C H -0.3221 0.1071 -0.0052 0.068 Uiso 1 1 calc R
C26 C -0.2925(5) 0.1520(4) 0.1880(4) 0.0613(13) Uani 1 1 d .
H26A H -0.3847 0.0982 0.1508 0.092 Uiso 1 1 calc R
H26B H -0.2904 0.1966 0.2518 0.092 Uiso 1 1 calc R
H26C H -0.2374 0.1075 0.1996 0.092 Uiso 1 1 calc R
C28 C -0.2380(3) 0.2352(2) 0.1288(2) 0.0200(5) Uani 1 1 d .
C29 C -0.5931(3) 0.1803(4) 0.0873(3) 0.0541(11) Uani 1 1 d .
H29A H -0.5801 0.2287 0.1530 0.081 Uiso 1 1 calc R
H29B H -0.5683 0.1149 0.0948 0.081 Uiso 1 1 calc R
H29C H -0.6871 0.1502 0.0478 0.081 Uiso 1 1 calc R
C30 C -0.5186(3) 0.1810(3) -0.0664(2) 0.0323(7) Uani 1 1 d .
H30A H -0.4965 0.1144 -0.0582 0.048 Uiso 1 1 calc R
H30B H -0.4571 0.2291 -0.0964 0.048 Uiso 1 1 calc R
H30C H -0.6105 0.1526 -0.1096 0.048 Uiso 1 1 calc R
C031 C -0.0946(3) 0.3190(3) 0.1883(3) 0.0398(8) Uani 1 1 d .
H03A H -0.0945 0.3667 0.2499 0.060 Uiso 1 1 calc R
H03B H -0.0563 0.3698 0.1489 0.060 Uiso 1 1 calc R
H03C H -0.0410 0.2742 0.2041 0.060 Uiso 1 1 calc R
C31 C -0.5511(3) 0.3517(3) 0.0182(3) 0.0359(7) Uani 1 1 d .
H31A H -0.6452 0.3174 -0.0220 0.054 Uiso 1 1 calc R
H31B H -0.4965 0.3987 -0.0166 0.054 Uiso 1 1 calc R
H31C H -0.5407 0.4015 0.0824 0.054 Uiso 1 1 calc R
C32 C -0.5055(2) 0.2538(2) 0.0348(2) 0.0205(5) Uani 1 1 d .
N1 N -0.1887(2) 0.57212(17) 0.17118(15) 0.0138(4) Uani 1 1 d .
N2 N -0.0892(2) 0.70308(18) 0.04758(15) 0.0154(4) Uani 1 1 d .
O1 O -0.10925(17) 0.74185(14) 0.29713(12) 0.0160(3) Uani 1 1 d .
O2 O -0.26199(17) 0.40423(14) 0.04404(13) 0.0170(3) Uani 1 1 d .
P1 P -0.19364(6) 0.65922(5) 0.36221(4) 0.01375(12) Uani 1 1 d .
P2 P -0.33125(6) 0.33126(5) 0.12043(4) 0.01436(12) Uani 1 1 d .
Rh1 Rh -0.278805(17) 0.480228(14) 0.254291(12) 0.01345(6) Uani 1 1 d .
I1 I -0.407314(18) 0.362185(14) 0.361333(13) 0.02623(7) Uani 1 1 d .
C100 C 0.4132(4) 0.8969(3) 0.4339(3) 0.0484(10) Uani 1 1 d .
H100 H 0.3524 0.8249 0.3872 0.058 Uiso 1 1 calc R
C101 C 0.4276(4) 0.9083(3) 0.5320(4) 0.0498(10) Uani 1 1 d .
H101 H 0.3778 0.8450 0.5535 0.060 Uiso 1 1 calc R
C102 C 0.4845(4) 0.9872(4) 0.3997(3) 0.0481(9) Uani 1 1 d .
C103 C 0.4687(10) 0.9736(10) 0.2983(7) 0.063(3) Uani 0.50 1 d P
H10A H 0.4779 1.0477 0.2832 0.094 Uiso 0.50 1 calc PR
H10B H 0.3800 0.9136 0.2599 0.094 Uiso 0.50 1 calc PR
H10C H 0.5373 0.9500 0.2808 0.094 Uiso 0.50 1 calc PR

loop_
_atom_site_aniso_label
_atom_site_aniso_U_11
_atom_site_aniso_U_22
_atom_site_aniso_U_33
_atom_site_aniso_U_23
_atom_site_aniso_U_13
_atom_site_aniso_U_12
C1 0.0295(15) 0.0394(17) 0.0270(15) 0.0009(12) 0.0007(12) 0.0234(13)
C2 0.0402(17) 0.0434(19) 0.0236(15) 0.0189(13) 0.0096(13) 0.0115(15)
C3 0.0234(12) 0.0195(12) 0.0152(12) 0.0045(10) 0.0053(10) 0.0087(10)
C4 0.0333(15) 0.0213(14) 0.0253(14) -0.0009(11) -0.0010(12) 0.0086(12)
C5 0.0318(15) 0.0240(14) 0.0357(16) 0.0105(12) 0.0230(13) 0.0137(12)
C6 0.0292(14) 0.0148(13) 0.0415(17) 0.0071(11) 0.0154(13) 0.0112(11)
C7 0.0253(14) 0.0344(16) 0.0303(15) 0.0078(12) 0.0070(12) 0.0170(12)
C8 0.0211(12) 0.0169(12) 0.0236(13) 0.0069(10) 0.0115(10) 0.0091(10)
C9 0.0137(11) 0.0135(11) 0.0159(11) 0.0026(9) 0.0053(9) 0.0051(9)
C10 0.0150(11) 0.0131(11) 0.0161(11) 0.0033(9) 0.0052(9) 0.0059(9)
C11 0.0146(11) 0.0128(11) 0.0184(12) 0.0042(9) 0.0086(9) 0.0045(9)
C12 0.0205(12) 0.0147(12) 0.0192(12) 0.0042(9) 0.0062(10) 0.0050(10)
C13 0.0214(12) 0.0177(12) 0.0198(13) 0.0004(10) 0.0036(10) 0.0031(10)
C14 0.0225(12) 0.0115(11) 0.0265(13) 0.0021(10) 0.0120(11) 0.0022(10)
C15 0.0264(13) 0.0171(12) 0.0271(14) 0.0108(10) 0.0127(11) 0.0083(10)
C16 0.0186(12) 0.0162(12) 0.0194(12) 0.0055(9) 0.0053(10) 0.0046(10)
C17 0.0150(11) 0.0139(11) 0.0175(12) 0.0030(9) 0.0067(9) 0.0059(9)
C18 0.0145(11) 0.0152(11) 0.0175(12) 0.0033(9) 0.0073(9) 0.0023(9)
C19 0.0208(12) 0.0155(12) 0.0207(12) 0.0051(10) 0.0103(10) 0.0061(10)
C20 0.0201(12) 0.0209(13) 0.0190(12) 0.0069(10) 0.0061(10) 0.0049(10)
C21 0.0213(12) 0.0219(13) 0.0162(12) -0.0010(10) 0.0073(10) 0.0039(10)
C22 0.0235(13) 0.0198(13) 0.0223(13) 0.0009(10) 0.0098(11) 0.0081(10)
C23 0.0206(12) 0.0175(12) 0.0217(13) 0.0049(10) 0.0093(10) 0.0077(10)
C24 0.0145(11) 0.0120(11) 0.0186(12) 0.0029(9) 0.0055(9) 0.0055(9)
C25 0.0461(19) 0.061(2) 0.0315(17) -0.0108(16) -0.0002(15) 0.0417(18)
C26 0.083(3) 0.044(2) 0.114(4) 0.057(3) 0.073(3) 0.049(2)
C28 0.0220(12) 0.0136(12) 0.0240(13) 0.0035(10) 0.0069(10) 0.0075(10)
C29 0.0229(16) 0.069(3) 0.041(2) 0.0255(19) 0.0010(14) -0.0156(16)
C30 0.0288(15) 0.0289(15) 0.0286(15) -0.0046(12) -0.0045(12) 0.0133(12)
C031 0.0278(15) 0.0297(16) 0.049(2) -0.0028(14) -0.0091(14) 0.0161(13)
C31 0.0246(14) 0.0328(16) 0.0433(18) -0.0037(14) -0.0003(13) 0.0164(13)
C32 0.0142(11) 0.0180(12) 0.0227(13) 0.0030(10) 0.0029(10) 0.0016(10)
N1 0.0146(9) 0.0111(9) 0.0147(9) 0.0034(7) 0.0064(8) 0.0029(7)
N2 0.0151(9) 0.0138(10) 0.0161(10) 0.0034(8) 0.0050(8) 0.0045(8)
O1 0.0203(8) 0.0101(8) 0.0144(8) 0.0017(6) 0.0077(7) 0.0018(7)
O2 0.0210(8) 0.0093(8) 0.0173(8) 0.0008(6) 0.0075(7) 0.0024(7)
P1 0.0176(3) 0.0104(3) 0.0139(3) 0.0033(2) 0.0071(2) 0.0050(2)
P2 0.0151(3) 0.0094(3) 0.0161(3) 0.0022(2) 0.0053(2) 0.0024(2)
Rh1 0.01661(10) 0.00905(9) 0.01467(10) 0.00343(7) 0.00717(7) 0.00358(7)
I1 0.03821(11) 0.01639(10) 0.02706(10) 0.01028(7) 0.02010(8) 0.00623(7)
C100 0.0326(17) 0.0205(15) 0.074(3) -0.0006(15) -0.0070(17) 0.0097(13)
C101 0.0352(18) 0.0359(19) 0.082(3) 0.0282(19) 0.0086(18) 0.0185(15)
C102 0.045(2) 0.058(2) 0.051(2) 0.0090(18) 0.0039(17) 0.0405(19)
C103 0.076(6) 0.105(8) 0.068(6) 0.058(6) 0.053(5) 0.071(6)

loop_
_atom_type_symbol
_atom_type_description
_atom_type_scat_dispersion_real
_atom_type_scat_dispersion_imag
_atom_type_scat_source
C C 0.0181 0.0091 'International Tables Vol C Tables 4.2.6.8 and 6.1.1.4'
H H 0.0000 0.0000 'International Tables Vol C Tables 4.2.6.8 and 6.1.1.4'
N N 0.0311 0.0180 'International Tables Vol C Tables 4.2.6.8 and 6.1.1.4'
O O 0.0492 0.0322 'International Tables Vol C Tables 4.2.6.8 and 6.1.1.4'
P P 0.2955 0.4335 'International Tables Vol C Tables 4.2.6.8 and 6.1.1.4'
Rh Rh 0.0927 3.6045 'International Tables Vol C Tables 4.2.6.8 and 6.1.1.4'
I I -0.3257 6.8362 'International Tables Vol C Tables 4.2.6.8 and 6.1.1.4'

loop_
_geom_angle_atom_site_label_1
_geom_angle_atom_site_label_2
_geom_angle_atom_site_label_3
_geom_angle
_geom_angle_site_symmetry_1
_geom_angle_site_symmetry_3
C3 C1 H1A 109.5 . .
C3 C1 H1B 109.5 . .
H1A C1 H1B 109.5 . .
C3 C1 H1C 109.5 . .
H1A C1 H1C 109.5 . .
H1B C1 H1C 109.5 . .
C3 C2 H2A 109.5 . .
C3 C2 H2B 109.5 . .
H2A C2 H2B 109.5 . .
C3 C2 H2C 109.5 . .
H2A C2 H2C 109.5 . .
H2B C2 H2C 109.5 . .
C2 C3 C4 109.9(2) . .
C2 C3 C1 109.1(2) . .
C4 C3 C1 109.0(2) . .
C2 C3 P1 108.96(19) . .
C4 C3 P1 115.24(18) . .
C1 C3 P1 104.44(17) . .
C3 C4 H4A 109.5 . .
C3 C4 H4B 109.5 . .
H4A C4 H4B 109.5 . .
C3 C4 H4C 109.5 . .
H4A C4 H4C 109.5 . .
H4B C4 H4C 109.5 . .
C8 C5 H5A 109.5 . .
C8 C5 H5B 109.5 . .
H5A C5 H5B 109.5 . .
C8 C5 H5C 109.5 . .
H5A C5 H5C 109.5 . .
H5B C5 H5C 109.5 . .
C8 C6 H6A 109.5 . .
C8 C6 H6B 109.5 . .
H6A C6 H6B 109.5 . .
C8 C6 H6C 109.5 . .
H6A C6 H6C 109.5 . .
H6B C6 H6C 109.5 . .
C8 C7 H7A 109.5 . .
C8 C7 H7B 109.5 . .
H7A C7 H7B 109.5 . .
C8 C7 H7C 109.5 . .
H7A C7 H7C 109.5 . .
H7B C7 H7C 109.5 . .
C6 C8 C5 110.6(2) . .
C6 C8 C7 108.9(2) . .
C5 C8 C7 109.0(2) . .
C6 C8 P1 114.17(18) . .
C5 C8 P1 109.64(18) . .
C7 C8 P1 104.20(18) . .
O1 C9 N1 117.8(2) . .
O1 C9 C10 120.4(2) . .
N1 C9 C10 121.8(2) . .
N2 C10 C9 119.8(2) . .
N2 C10 C11 117.6(2) . .
C9 C10 C11 122.5(2) . .
C16 C11 C12 119.0(2) . .
C16 C11 C10 120.1(2) . .
C12 C11 C10 120.8(2) . .
C13 C12 C11 120.5(2) . .
C13 C12 H12 119.8 . .
C11 C12 H12 119.8 . .
C12 C13 C14 120.3(2) . .
C12 C13 H13 119.9 . .
C14 C13 H13 119.9 . .
C15 C14 C13 119.7(2) . .
C15 C14 H14 120.1 . .
C13 C14 H14 120.1 . .
C14 C15 C16 120.1(2) . .
C14 C15 H15 119.9 . .
C16 C15 H15 119.9 . .
C11 C16 C15 120.4(2) . .
C11 C16 H16 119.8 . .
C15 C16 H16 119.8 . .
N2 C17 C24 120.2(2) . .
N2 C17 C18 117.9(2) . .
C24 C17 C18 121.8(2) . .
C23 C18 C19 119.3(2) . .
C23 C18 C17 121.8(2) . .
C19 C18 C17 119.0(2) . .
C20 C19 C18 120.4(2) . .
C20 C19 H19 119.8 . .
C18 C19 H19 119.8 . .
C19 C20 C21 120.3(2) . .
C19 C20 H20 119.9 . .
C21 C20 H20 119.9 . .
C20 C21 C22 119.6(2) . .
C20 C21 H21 120.2 . .
C22 C21 H21 120.2 . .
C23 C22 C21 120.5(2) . .
C23 C22 H22 119.7 . .
C21 C22 H22 119.7 . .
C22 C23 C18 119.9(2) . .
C22 C23 H23 120.0 . .
C18 C23 H23 120.0 . .
O2 C24 N1 117.4(2) . .
O2 C24 C17 120.9(2) . .
N1 C24 C17 121.7(2) . .
C28 C25 H25A 109.5 . .
C28 C25 H25B 109.5 . .
H25A C25 H25B 109.5 . .
C28 C25 H25C 109.5 . .
H25A C25 H25C 109.5 . .
H25B C25 H25C 109.5 . .
C28 C26 H26A 109.5 . .
C28 C26 H26B 109.5 . .
H26A C26 H26B 109.5 . .
C28 C26 H26C 109.5 . .
H26A C26 H26C 109.5 . .
H26B C26 H26C 109.5 . .
C26 C28 C25 111.4(3) . .
C26 C28 C031 108.7(3) . .
C25 C28 C031 107.5(3) . .
C26 C28 P2 108.8(2) . .
C25 C28 P2 115.9(2) . .
C031 C28 P2 104.18(18) . .
C32 C29 H29A 109.5 . .
C32 C29 H29B 109.5 . .
H29A C29 H29B 109.5 . .
C32 C29 H29C 109.5 . .
H29A C29 H29C 109.5 . .
H29B C29 H29C 109.5 . .
C32 C30 H30A 109.5 . .
C32 C30 H30B 109.5 . .
H30A C30 H30B 109.5 . .
C32 C30 H30C 109.5 . .
H30A C30 H30C 109.5 . .
H30B C30 H30C 109.5 . .
C28 C031 H03A 109.5 . .
C28 C031 H03B 109.5 . .
H03A C031 H03B 109.5 . .
C28 C031 H03C 109.5 . .
H03A C031 H03C 109.5 . .
H03B C031 H03C 109.5 . .
C32 C31 H31A 109.5 . .
C32 C31 H31B 109.5 . .
H31A C31 H31B 109.5 . .
C32 C31 H31C 109.5 . .
H31A C31 H31C 109.5 . .
H31B C31 H31C 109.5 . .
C30 C32 C29 111.4(3) . .
C30 C32 C31 107.9(2) . .
C29 C32 C31 108.8(3) . .
C30 C32 P2 114.89(19) . .
C29 C32 P2 108.9(2) . .
C31 C32 P2 104.66(18) . .
C9 N1 C24 116.8(2) . .
C9 N1 Rh1 121.56(16) . .
C24 N1 Rh1 121.49(16) . .
C17 N2 C10 119.3(2) . .
C9 O1 P1 118.07(15) . .
C24 O2 P2 118.15(16) . .
O1 P1 C8 98.48(10) . .
O1 P1 C3 98.45(10) . .
C8 P1 C3 113.63(12) . .
O1 P1 Rh1 100.68(6) . .
C8 P1 Rh1 119.03(9) . .
C3 P1 Rh1 119.76(8) . .
O2 P2 C32 97.78(11) . .
O2 P2 C28 98.90(11) . .
C32 P2 C28 113.12(12) . .
O2 P2 Rh1 100.90(6) . .
C32 P2 Rh1 121.10(9) . .
C28 P2 Rh1 118.19(8) . .
N1 Rh1 P2 81.66(6) . .
N1 Rh1 P1 81.65(6) . .
P2 Rh1 P1 163.28(2) . .
N1 Rh1 I1 177.21(6) . .
P2 Rh1 I1 98.862(17) . .
P1 Rh1 I1 97.854(17) . .
C101 C100 C102 122.0(3) . .
C101 C100 H100 119.0 . .
C102 C100 H100 119.0 . .
C100 C101 C102 119.4(4) . 2_676
C100 C101 H101 120.3 . .
C102 C101 H101 120.3 2_676 .
C101 C102 C100 118.7(4) 2_676 .
C101 C102 C103 120.2(6) 2_676 .
C100 C102 C103 121.2(6) . .
C102 C103 H10A 109.5 . .
C102 C103 H10B 109.5 . .
H10A C103 H10B 109.5 . .
C102 C103 H10C 109.5 . .
H10A C103 H10C 109.5 . .
H10B C103 H10C 109.5 . .

loop_
_geom_bond_atom_site_label_1
_geom_bond_atom_site_label_2
_geom_bond_distance
_geom_bond_site_symmetry_2
C1 C3 1.530(4) .
C1 H1A 0.9800 .
C1 H1B 0.9800 .
C1 H1C 0.9800 .
C2 C3 1.528(4) .
C2 H2A 0.9800 .
C2 H2B 0.9800 .
C2 H2C 0.9800 .
C3 C4 1.530(4) .
C3 P1 1.866(3) .
C4 H4A 0.9800 .
C4 H4B 0.9800 .
C4 H4C 0.9800 .
C5 C8 1.535(4) .
C5 H5A 0.9800 .
C5 H5B 0.9800 .
C5 H5C 0.9800 .
C6 C8 1.531(3) .
C6 H6A 0.9800 .
C6 H6B 0.9800 .
C6 H6C 0.9800 .
C7 C8 1.537(4) .
C7 H7A 0.9800 .
C7 H7B 0.9800 .
C7 H7C 0.9800 .
C8 P1 1.864(3) .
C9 O1 1.335(3) .
C9 N1 1.355(3) .
C9 C10 1.402(4) .
C10 N2 1.345(3) .
C10 C11 1.486(3) .
C11 C16 1.393(3) .
C11 C12 1.399(4) .
C12 C13 1.384(4) .
C12 H12 0.9500 .
C13 C14 1.389(4) .
C13 H13 0.9500 .
C14 C15 1.389(4) .
C14 H14 0.9500 .
C15 C16 1.394(4) .
C15 H15 0.9500 .
C16 H16 0.9500 .
C17 N2 1.343(3) .
C17 C24 1.394(4) .
C17 C18 1.485(3) .
C18 C23 1.396(4) .
C18 C19 1.400(4) .
C19 C20 1.386(4) .
C19 H19 0.9500 .
C20 C21 1.387(4) .
C20 H20 0.9500 .
C21 C22 1.391(4) .
C21 H21 0.9500 .
C22 C23 1.390(4) .
C22 H22 0.9500 .
C23 H23 0.9500 .
C24 O2 1.342(3) .
C24 N1 1.357(3) .
C25 C28 1.524(4) .
C25 H25A 0.9800 .
C25 H25B 0.9800 .
C25 H25C 0.9800 .
C26 C28 1.518(4) .
C26 H26A 0.9800 .
C26 H26B 0.9800 .
C26 H26C 0.9800 .
C28 C031 1.528(4) .
C28 P2 1.867(3) .
C29 C32 1.527(4) .
C29 H29A 0.9800 .
C29 H29B 0.9800 .
C29 H29C 0.9800 .
C30 C32 1.526(4) .
C30 H30A 0.9800 .
C30 H30B 0.9800 .
C30 H30C 0.9800 .
C031 H03A 0.9800 .
C031 H03B 0.9800 .
C031 H03C 0.9800 .
C31 C32 1.538(4) .
C31 H31A 0.9800 .
C31 H31B 0.9800 .
C31 H31C 0.9800 .
C32 P2 1.866(2) .
N1 Rh1 1.998(2) .
O1 P1 1.7038(18) .
O2 P2 1.6991(19) .
P1 Rh1 2.2572(6) .
P2 Rh1 2.2532(6) .
Rh1 I1 2.6348(2) .
C100 C101 1.357(6) .
C100 C102 1.387(6) .
C100 H100 0.9500 .
C101 C102 1.381(6) 2_676
C101 H101 0.9500 .
C102 C101 1.381(6) 2_676
C102 C103 1.398(10) .
C103 H10A 0.9800 .
C103 H10B 0.9800 .
C103 H10C 0.9800 .

loop_
_geom_torsion_atom_site_label_1
_geom_torsion_atom_site_label_2
_geom_torsion_atom_site_label_3
_geom_torsion_atom_site_label_4
_geom_torsion
_geom_torsion_site_symmetry_4
O1 C9 C10 N2 -174.1(2) .
N1 C9 C10 N2 4.1(3) .
O1 C9 C10 C11 5.4(3) .
N1 C9 C10 C11 -176.4(2) .
N2 C10 C11 C16 42.4(3) .
C9 C10 C11 C16 -137.1(3) .
N2 C10 C11 C12 -134.5(2) .
C9 C10 C11 C12 46.1(3) .
C16 C11 C12 C13 -1.2(4) .
C10 C11 C12 C13 175.6(2) .
C11 C12 C13 C14 1.7(4) .
C12 C13 C14 C15 -0.9(4) .
C13 C14 C15 C16 -0.5(4) .
C12 C11 C16 C15 -0.1(4) .
C10 C11 C16 C15 -177.0(2) .
C14 C15 C16 C11 0.9(4) .
N2 C17 C18 C23 134.4(2) .
C24 C17 C18 C23 -47.9(3) .
N2 C17 C18 C19 -45.4(3) .
C24 C17 C18 C19 132.3(3) .
C23 C18 C19 C20 0.9(4) .
C17 C18 C19 C20 -179.3(2) .
C18 C19 C20 C21 -1.8(4) .
C19 C20 C21 C22 0.9(4) .
C20 C21 C22 C23 1.0(4) .
C21 C22 C23 C18 -1.9(4) .
C19 C18 C23 C22 0.9(4) .
C17 C18 C23 C22 -178.9(2) .
N2 C17 C24 O2 -177.0(2) .
C18 C17 C24 O2 5.4(3) .
N2 C17 C24 N1 5.2(3) .
C18 C17 C24 N1 -172.4(2) .
O1 C9 N1 C24 179.1(2) .
C10 C9 N1 C24 0.8(3) .
O1 C9 N1 Rh1 3.6(3) .
C10 C9 N1 Rh1 -174.59(17) .
O2 C24 N1 C9 176.8(2) .
C17 C24 N1 C9 -5.4(3) .
O2 C24 N1 Rh1 -7.8(3) .
C17 C24 N1 Rh1 170.04(17) .
C24 C17 N2 C10 -0.1(3) .
C18 C17 N2 C10 177.6(2) .
C9 C10 N2 C17 -4.4(3) .
C11 C10 N2 C17 176.1(2) .
N1 C9 O1 P1 -5.9(3) .
C10 C9 O1 P1 172.31(17) .
N1 C24 O2 P2 5.4(3) .
C17 C24 O2 P2 -172.51(17) .
C9 O1 P1 C8 -116.79(18) .
C9 O1 P1 C3 127.62(18) .
C9 O1 P1 Rh1 5.03(17) .
C6 C8 P1 O1 -44.3(2) .
C5 C8 P1 O1 -169.08(18) .
C7 C8 P1 O1 74.41(19) .
C6 C8 P1 C3 58.8(2) .
C5 C8 P1 C3 -65.9(2) .
C7 C8 P1 C3 177.56(18) .
C6 C8 P1 Rh1 -151.58(17) .
C5 C8 P1 Rh1 83.6(2) .
C7 C8 P1 Rh1 -32.9(2) .
C2 C3 P1 O1 177.9(2) .
C4 C3 P1 O1 53.8(2) .
C1 C3 P1 O1 -65.7(2) .
C2 C3 P1 C8 74.7(2) .
C4 C3 P1 C8 -49.4(2) .
C1 C3 P1 C8 -168.85(19) .
C2 C3 P1 Rh1 -74.6(2) .
C4 C3 P1 Rh1 161.31(18) .
C1 C3 P1 Rh1 41.8(2) .
C24 O2 P2 C32 122.80(18) .
C24 O2 P2 C28 -122.21(18) .
C24 O2 P2 Rh1 -1.07(17) .
C30 C32 P2 O2 55.2(2) .
C29 C32 P2 O2 -179.1(3) .
C31 C32 P2 O2 -63.0(2) .
C30 C32 P2 C28 -48.0(2) .
C29 C32 P2 C28 77.7(3) .
C31 C32 P2 C28 -166.2(2) .
C30 C32 P2 Rh1 162.94(18) .
C29 C32 P2 Rh1 -71.4(3) .
C31 C32 P2 Rh1 44.8(2) .
C26 C28 P2 O2 -175.2(3) .
C25 C28 P2 O2 -48.8(3) .
C031 C28 P2 O2 69.0(2) .
C26 C28 P2 C32 -72.7(3) .
C25 C28 P2 C32 53.6(3) .
C031 C28 P2 C32 171.4(2) .
C26 C28 P2 Rh1 77.3(3) .
C25 C28 P2 Rh1 -156.4(2) .
C031 C28 P2 Rh1 -38.6(2) .
C9 N1 Rh1 P2 -179.29(19) .
C24 N1 Rh1 P2 5.50(17) .
C9 N1 Rh1 P1 -0.23(17) .
C24 N1 Rh1 P1 -175.44(18) .
O2 P2 Rh1 N1 -2.03(9) .
C32 P2 Rh1 N1 -108.12(12) .
C28 P2 Rh1 N1 104.36(11) .
O2 P2 Rh1 P1 -5.26(11) .
C32 P2 Rh1 P1 -111.36(12) .
C28 P2 Rh1 P1 101.12(12) .
O2 P2 Rh1 I1 175.20(6) .
C32 P2 Rh1 I1 69.11(10) .
C28 P2 Rh1 I1 -78.41(10) .
O1 P1 Rh1 N1 -2.25(8) .
C8 P1 Rh1 N1 103.79(11) .
C3 P1 Rh1 N1 -108.51(12) .
O1 P1 Rh1 P2 0.99(11) .
C8 P1 Rh1 P2 107.02(12) .
C3 P1 Rh1 P2 -105.28(12) .
O1 P1 Rh1 I1 -179.48(6) .
C8 P1 Rh1 I1 -73.44(10) .
C3 P1 Rh1 I1 74.26(10) .
C102 C100 C101 C102 0.2(6) 2_676
C101 C100 C102 C101 -0.2(6) 2_676
C101 C100 C102 C103 179.7(5) .
